data_7013219
loop_
_publ_author_name
'Anderson, Kirsty M.'
'Baylies, Christian J.'
'Monowar Jahan, A. H. M.'
'Norman, Nicholas C.'
'Orpen, A. Guy'
'Starbuck, Jonathan'

_publ_section_title
;
 Coordination complexes of the bismuth(iii) thiolates Bi(SC6F5)3 and
 Bi(SC6Cl5)3 with pyridine ligands
;
_journal_issue 16
_journal_name_full 'Dalton Transactions'
_journal_page_first 3270
_journal_paper_doi 10.1039/b305711a
_journal_year 2003
_chemical_absolute_configuration unk
_chemical_formula_moiety 'C24 H7 Bi F15 N S3'
_chemical_formula_sum 'C24 H7 Bi F15 N S3'
_chemical_formula_weight 899.47
_chemical_name_systematic
;
?
;
_space_group_IT_number 19
_symmetry_cell_setting orthorhombic
_symmetry_space_group_name_Hall 'P 2ac 2ab'
_symmetry_space_group_name_H-M 'P 21 21 21'
_atom_sites_solution_hydrogens geom
_atom_sites_solution_primary direct
_atom_sites_solution_secondary difmap
_audit_creation_method SHELXL-97
_cell_angle_alpha 90.00
_cell_angle_beta 90.00
_cell_angle_gamma 90.00
_cell_formula_units_Z 4
_cell_length_a 5.4276(5)
_cell_length_b 19.4615(17)
_cell_length_c 25.877(2)
_cell_measurement_reflns_used 101
_cell_measurement_temperature 173(2)
_cell_volume 2733.4(4)
_computing_cell_refinement 'Bruker SMART'
_computing_data_collection 'Bruker SMART'
_computing_data_reduction 'Bruker SAINT'
_computing_molecular_graphics 'Bruker SHELXTL'
_computing_publication_material 'Bruker SHELXTL'
_computing_structure_refinement 'SHELXL-97 (Sheldrick, 1997)'
_computing_structure_solution 'SHELXS-97 (Sheldrick, 1990)'
_diffrn_ambient_temperature 173(2)
_diffrn_measured_fraction_theta_full 0.999
_diffrn_measured_fraction_theta_max 0.999
_diffrn_measurement_device_type 'Siemens CCD area detector'
_diffrn_measurement_method '/w scans with narrow frames'
_diffrn_radiation_monochromator graphite
_diffrn_radiation_source 'fine-focus sealed tube'
_diffrn_radiation_type MoK\a
_diffrn_radiation_wavelength 0.71073
_diffrn_reflns_av_R_equivalents 0.0802
_diffrn_reflns_av_sigmaI/netI 0.0886
_diffrn_reflns_limit_h_max 6
_diffrn_reflns_limit_h_min -5
_diffrn_reflns_limit_k_max 23
_diffrn_reflns_limit_k_min -21
_diffrn_reflns_limit_l_max 30
_diffrn_reflns_limit_l_min -30
_diffrn_reflns_number 14692
_diffrn_reflns_theta_full 25.00
_diffrn_reflns_theta_max 25.00
_diffrn_reflns_theta_min 1.57
_diffrn_standards_decay_% 0
_exptl_absorpt_coefficient_mu 6.800
_exptl_absorpt_correction_T_max 0.710
_exptl_absorpt_correction_T_min 0.396
_exptl_absorpt_correction_type multi-scan
_exptl_absorpt_process_details 'SADABS (Sheldrick, 1996)'
_exptl_crystal_colour yellow
_exptl_crystal_density_diffrn 2.186
_exptl_crystal_density_meas ?
_exptl_crystal_density_method .
_exptl_crystal_description needle
_exptl_crystal_F_000 1696
_exptl_crystal_size_max 0.40
_exptl_crystal_size_mid 0.05
_exptl_crystal_size_min 0.05
_refine_diff_density_max 1.036
_refine_diff_density_min -0.748
_refine_diff_density_rms 0.139
_refine_ls_abs_structure_details 'Flack H D (1983), Acta Cryst. A39, 876-881'
_refine_ls_abs_structure_Flack 0.218(9)
_refine_ls_extinction_method none
_refine_ls_goodness_of_fit_ref 0.978
_refine_ls_hydrogen_treatment constr
_refine_ls_matrix_type full
_refine_ls_number_parameters 399
_refine_ls_number_reflns 4834
_refine_ls_number_restraints 6
_refine_ls_restrained_S_all 0.977
_refine_ls_R_factor_all 0.0742
_refine_ls_R_factor_gt 0.0406
_refine_ls_shift/su_max 0.001
_refine_ls_shift/su_mean 0.000
_refine_ls_structure_factor_coef Fsqd
_refine_ls_weighting_details 'calc w=1/[\s^2^(Fo^2^)+(0.0257P)^2^+0.0000P] where P=(Fo^2^+2Fc^2^)/3'
_refine_ls_weighting_scheme calc
_refine_ls_wR_factor_gt 0.0640
_refine_ls_wR_factor_ref 0.0732
_reflns_number_gt 3590
_reflns_number_total 4834
_reflns_threshold_expression >2\s(I)
_cod_data_source_file b305711a.txt
_cod_data_source_block 11
_cod_depositor_comments
;
The following automatic conversions were performed:
'_symmetry_cell_setting' value 'Orthorhombic' changed to 'orthorhombic'
according to '/home/saulius/struct/CIF-dictionaries/cif_core.dic'
dictionary named 'cif_core.dic' version 2.4.1 from 2010-06-29.

Automatic conversion script
Id: cif_fix_enum 1527 2010-12-29 10:47:43Z saulius 
;
_cod_original_sg_symbol_H-M P2(1)2(1)2(1)
_cod_database_code 7013219

loop_
_symmetry_equiv_pos_as_xyz
'x, y, z'
'-x+1/2, -y, z+1/2'
'-x, y+1/2, -z+1/2'
'x+1/2, -y+1/2, -z'

loop_
_atom_site_label
_atom_site_type_symbol
_atom_site_fract_x
_atom_site_fract_y
_atom_site_fract_z
_atom_site_U_iso_or_equiv
_atom_site_adp_type
_atom_site_occupancy
_atom_site_symmetry_multiplicity
_atom_site_calc_flag
_atom_site_refinement_flags
_atom_site_disorder_assembly
_atom_site_disorder_group
Bi1 Bi 0.82617(7) 0.12361(2) 0.214222(13) 0.02855(10) Uani 1 1 d . . .
N1 N 0.6975(15) 0.1241(5) 0.3149(2) 0.0359(17) Uani 1 1 d . . .
C1 C 0.629(3) 0.1819(7) 0.3369(5) 0.056(4) Uani 1 1 d . . .
H1A H 0.6542 0.2234 0.3183 0.067 Uiso 1 1 calc R . .
C2 C 0.525(3) 0.1861(8) 0.3850(6) 0.078(6) Uani 1 1 d . . .
H2A H 0.4734 0.2289 0.3989 0.094 Uiso 1 1 calc R . .
C3 C 0.499(3) 0.1256(10) 0.4125(4) 0.079(4) Uani 1 1 d . . .
C4 C 0.563(3) 0.0649(7) 0.3883(5) 0.067(5) Uani 1 1 d . . .
H4A H 0.5352 0.0222 0.4052 0.080 Uiso 1 1 calc R . .
C5 C 0.663(3) 0.0664(6) 0.3414(5) 0.059(4) Uani 1 1 d . . .
H5A H 0.7120 0.0242 0.3262 0.071 Uiso 1 1 calc R . .
C6 C 0.402(3) 0.1291(12) 0.4675(6) 0.124(6) Uani 1 1 d U . .
H6A H 0.4116 0.1766 0.4801 0.186 Uiso 1 1 calc R . .
H6B H 0.5017 0.0994 0.4898 0.186 Uiso 1 1 calc R . .
H6C H 0.2301 0.1137 0.4683 0.186 Uiso 1 1 calc R . .
S1 S 1.1372(7) 0.03545(15) 0.24828(11) 0.0426(8) Uani 1 1 d . . .
C11 C 1.0956(17) -0.0289(5) 0.2019(4) 0.027(3) Uani 1 1 d . . .
F12 F 0.7264(12) -0.0669(3) 0.2410(2) 0.0429(19) Uani 1 1 d . . .
C12 C 0.897(2) -0.0749(6) 0.2037(4) 0.033(3) Uani 1 1 d . . .
F13 F 0.6703(16) -0.1676(3) 0.1713(2) 0.0479(17) Uani 1 1 d . . .
C13 C 0.8664(18) -0.1246(10) 0.1688(4) 0.037(3) Uani 1 1 d . . .
C14 C 1.038(2) -0.1343(8) 0.1300(4) 0.039(3) Uani 1 1 d . . .
F14 F 1.0072(14) -0.1861(4) 0.0953(3) 0.056(2) Uani 1 1 d . . .
F15 F 1.4020(12) -0.1011(3) 0.0893(2) 0.052(2) Uani 1 1 d . . .
C15 C 1.237(2) -0.0917(6) 0.1274(4) 0.038(3) Uani 1 1 d . . .
F16 F 1.4634(12) 0.0002(4) 0.1574(3) 0.0483(19) Uani 1 1 d . . .
C16 C 1.2622(19) -0.0399(6) 0.1625(4) 0.030(3) Uani 1 1 d . . .
S2 S 1.0668(4) 0.12270(19) 0.12622(8) 0.0329(6) Uani 1 1 d . . .
C21 C 0.8152(19) 0.1224(7) 0.0834(3) 0.0289(19) Uani 1 1 d . . .
F22 F 0.8386(14) 0.0025(3) 0.0707(2) 0.0467(16) Uani 1 1 d . . .
C22 C 0.731(2) 0.0627(6) 0.0600(4) 0.035(3) Uani 1 1 d . . .
C23 C 0.533(3) 0.0609(6) 0.0262(5) 0.041(3) Uani 1 1 d . . .
F23 F 0.4554(14) 0.0029(3) 0.0051(2) 0.057(2) Uani 1 1 d . . .
F24 F 0.2183(10) 0.1230(4) -0.0163(2) 0.0483(15) Uani 1 1 d . . .
C24 C 0.4177(16) 0.1221(8) 0.0146(3) 0.032(2) Uani 1 1 d . . .
C25 C 0.500(2) 0.1828(6) 0.0357(4) 0.031(3) Uani 1 1 d . . .
F25 F 0.3816(12) 0.2419(3) 0.0252(2) 0.0449(18) Uani 1 1 d . . .
F26 F 0.7749(12) 0.2431(3) 0.0877(2) 0.0391(18) Uani 1 1 d . . .
C26 C 0.696(2) 0.1824(5) 0.0689(4) 0.030(3) Uani 1 1 d . . .
S3 S 1.1097(6) 0.21779(16) 0.24904(11) 0.0433(9) Uani 1 1 d . . .
C31 C 1.055(2) 0.2835(5) 0.2038(4) 0.035(3) Uani 1 1 d . . .
F32 F 1.4185(11) 0.2576(4) 0.1585(3) 0.049(2) Uani 1 1 d . . .
C32 C 1.217(2) 0.2969(6) 0.1634(5) 0.037(3) Uani 1 1 d . . .
F33 F 1.3461(15) 0.3630(4) 0.0923(2) 0.060(2) Uani 1 1 d . . .
C33 C 1.178(3) 0.3505(5) 0.1297(4) 0.040(3) Uani 1 1 d . . .
C34 C 0.986(2) 0.3917(6) 0.1351(4) 0.038(4) Uani 1 1 d . . .
F34 F 0.9476(14) 0.4453(4) 0.1026(3) 0.057(2) Uani 1 1 d . . .
F35 F 0.6144(14) 0.4208(4) 0.1786(3) 0.050(2) Uani 1 1 d . . .
C35 C 0.812(2) 0.3815(8) 0.1742(3) 0.028(2) Uani 1 1 d . . .
F36 F 0.6825(14) 0.3165(3) 0.2451(2) 0.0423(16) Uani 1 1 d . . .
C36 C 0.853(2) 0.3259(5) 0.2081(5) 0.037(3) Uani 1 1 d . . .

loop_
_atom_site_aniso_label
_atom_site_aniso_U_11
_atom_site_aniso_U_22
_atom_site_aniso_U_33
_atom_site_aniso_U_23
_atom_site_aniso_U_13
_atom_site_aniso_U_12
Bi1 0.03521(18) 0.02671(16) 0.02374(15) 0.0010(2) -0.0028(2) -0.0016(2)
N1 0.042(5) 0.041(4) 0.024(4) 0.002(5) 0.000(4) 0.003(7)
C1 0.079(11) 0.054(9) 0.035(7) 0.004(6) 0.019(8) 0.016(8)
C2 0.136(15) 0.034(9) 0.065(11) -0.001(8) 0.050(11) 0.001(9)
C3 0.147(12) 0.050(8) 0.038(7) -0.007(9) 0.045(8) -0.017(13)
C4 0.129(15) 0.034(8) 0.039(8) 0.004(7) 0.028(9) -0.026(8)
C5 0.104(11) 0.029(7) 0.044(8) -0.001(6) 0.015(10) 0.000(9)
C6 0.124(6) 0.124(6) 0.123(6) 0.0000(10) 0.0008(10) -0.0001(10)
S1 0.057(3) 0.0383(17) 0.0328(16) 0.0002(13) -0.0113(17) 0.0077(18)
C11 0.027(7) 0.032(6) 0.021(7) 0.005(5) -0.008(5) 0.006(4)
F12 0.040(5) 0.051(4) 0.038(4) 0.011(3) 0.012(3) 0.010(3)
C12 0.035(7) 0.040(7) 0.022(7) 0.006(5) -0.007(5) 0.005(5)
F13 0.049(4) 0.043(4) 0.052(4) 0.011(3) -0.013(5) -0.005(4)
C13 0.036(7) 0.035(6) 0.041(6) 0.026(8) -0.008(5) -0.010(8)
C14 0.042(7) 0.032(9) 0.042(7) -0.004(7) -0.009(6) 0.006(7)
F14 0.085(6) 0.036(4) 0.046(4) -0.010(4) -0.004(4) 0.010(4)
F15 0.061(5) 0.059(6) 0.034(4) 0.007(3) 0.015(3) 0.019(3)
C15 0.044(9) 0.051(8) 0.017(6) 0.008(5) 0.002(5) 0.020(6)
F16 0.043(4) 0.050(5) 0.052(4) 0.013(4) 0.008(4) 0.002(4)
C16 0.028(8) 0.030(6) 0.031(6) 0.004(5) -0.002(5) 0.006(5)
S2 0.0334(13) 0.0413(14) 0.0240(12) 0.0039(16) -0.0014(10) -0.0014(17)
C21 0.037(5) 0.032(5) 0.018(4) 0.003(6) 0.012(5) 0.007(9)
F22 0.062(4) 0.035(3) 0.043(3) 0.006(3) -0.011(4) 0.011(4)
C22 0.044(9) 0.030(7) 0.029(6) 0.006(5) -0.003(5) 0.006(5)
C23 0.060(9) 0.028(7) 0.034(7) -0.003(6) 0.001(7) -0.010(6)
F23 0.085(6) 0.036(4) 0.048(4) 0.000(4) -0.014(4) -0.011(4)
F24 0.050(4) 0.054(4) 0.041(3) -0.006(4) -0.020(3) -0.002(5)
C24 0.035(6) 0.040(6) 0.022(5) 0.007(7) -0.002(4) -0.012(7)
C25 0.036(7) 0.033(7) 0.025(6) 0.005(5) -0.001(5) 0.008(6)
F25 0.050(5) 0.041(4) 0.044(4) 0.000(3) -0.012(3) 0.009(3)
F26 0.051(5) 0.029(3) 0.038(3) -0.004(3) -0.002(3) 0.002(3)
C26 0.041(7) 0.032(6) 0.016(5) -0.003(4) 0.002(6) 0.002(6)
S3 0.057(3) 0.0378(18) 0.0354(18) 0.0008(14) -0.0101(15) -0.0134(16)
C31 0.040(7) 0.029(6) 0.035(8) 0.001(6) 0.000(6) -0.010(5)
F32 0.035(4) 0.052(5) 0.061(5) -0.015(4) 0.009(3) -0.008(3)
C32 0.023(7) 0.044(7) 0.043(7) -0.020(6) 0.010(6) -0.005(6)
F33 0.076(4) 0.064(5) 0.040(3) -0.002(4) 0.027(4) -0.021(5)
C33 0.064(8) 0.026(6) 0.028(6) 0.001(5) 0.013(8) -0.004(7)
C34 0.060(8) 0.028(9) 0.026(6) -0.006(5) -0.006(6) -0.006(6)
F34 0.089(6) 0.039(4) 0.042(4) 0.008(4) -0.002(4) -0.014(4)
F35 0.055(6) 0.035(4) 0.059(5) -0.008(4) -0.004(4) -0.004(4)
C35 0.027(5) 0.025(6) 0.031(5) -0.003(6) -0.003(5) -0.005(8)
F36 0.043(4) 0.047(4) 0.037(3) 0.000(3) 0.016(4) -0.007(4)
C36 0.040(7) 0.042(6) 0.029(7) -0.009(6) 0.024(7) -0.025(6)

loop_
_atom_type_symbol
_atom_type_description
_atom_type_scat_dispersion_real
_atom_type_scat_dispersion_imag
_atom_type_scat_source
C C 0.0033 0.0016 'International Tables Vol C Tables 4.2.6.8 and 6.1.1.4'
H H 0.0000 0.0000 'International Tables Vol C Tables 4.2.6.8 and 6.1.1.4'
N N 0.0061 0.0033 'International Tables Vol C Tables 4.2.6.8 and 6.1.1.4'
F F 0.0171 0.0103 'International Tables Vol C Tables 4.2.6.8 and 6.1.1.4'
S S 0.1246 0.1234 'International Tables Vol C Tables 4.2.6.8 and 6.1.1.4'
Bi Bi -4.1077 10.2566 'International Tables Vol C Tables 4.2.6.8 and 6.1.1.4'

loop_
_geom_angle_atom_site_label_1
_geom_angle_atom_site_label_2
_geom_angle_atom_site_label_3
_geom_angle
_geom_angle_site_symmetry_1
_geom_angle_site_symmetry_3
_geom_angle_publ_flag
S3 Bi1 S1 87.84(8) . . ?
S3 Bi1 S2 90.63(10) . . ?
S1 Bi1 S2 88.06(10) . . ?
S3 Bi1 N1 79.2(2) . . ?
S1 Bi1 N1 80.9(2) . . ?
S2 Bi1 N1 165.18(18) . . ?
C1 N1 C5 117.3(8) . . ?
C1 N1 Bi1 119.7(7) . . ?
C5 N1 Bi1 122.2(8) . . ?
N1 C1 C2 124.3(13) . . ?
C1 C2 C3 117.3(13) . . ?
C4 C3 C2 117.9(10) . . ?
C4 C3 C6 123.4(17) . . ?
C2 C3 C6 118.7(16) . . ?
C5 C4 C3 119.8(12) . . ?
C4 C5 N1 123.2(12) . . ?
C11 S1 Bi1 99.1(3) . . ?
C16 C11 C12 115.5(10) . . ?
C16 C11 S1 122.3(8) . . ?
C12 C11 S1 122.2(8) . . ?
C13 C12 F12 119.0(10) . . ?
C13 C12 C11 122.3(11) . . ?
F12 C12 C11 118.6(10) . . ?
C12 C13 F13 120.8(10) . . ?
C12 C13 C14 120.6(13) . . ?
F13 C13 C14 118.6(15) . . ?
F14 C14 C15 121.0(11) . . ?
F14 C14 C13 119.9(13) . . ?
C15 C14 C13 119.1(13) . . ?
F15 C15 C14 118.8(11) . . ?
F15 C15 C16 121.4(11) . . ?
C14 C15 C16 119.7(11) . . ?
F16 C16 C15 116.4(10) . . ?
F16 C16 C11 120.8(10) . . ?
C15 C16 C11 122.7(11) . . ?
C21 S2 Bi1 99.2(3) . . ?
C26 C21 C22 115.7(9) . . ?
C26 C21 S2 121.9(9) . . ?
C22 C21 S2 122.3(9) . . ?
F22 C22 C23 116.5(11) . . ?
F22 C22 C21 120.0(10) . . ?
C23 C22 C21 123.5(10) . . ?
F23 C23 C24 120.0(12) . . ?
F23 C23 C22 122.0(12) . . ?
C24 C23 C22 117.9(11) . . ?
F24 C24 C25 119.1(12) . . ?
F24 C24 C23 120.5(12) . . ?
C25 C24 C23 120.4(9) . . ?
F25 C25 C26 120.3(10) . . ?
F25 C25 C24 119.8(10) . . ?
C26 C25 C24 119.9(11) . . ?
F26 C26 C25 117.9(10) . . ?
F26 C26 C21 119.6(10) . . ?
C25 C26 C21 122.5(10) . . ?
C31 S3 Bi1 100.6(4) . . ?
C36 C31 C32 116.8(11) . . ?
C36 C31 S3 121.2(9) . . ?
C32 C31 S3 122.0(10) . . ?
F32 C32 C33 120.0(11) . . ?
F32 C32 C31 118.6(11) . . ?
C33 C32 C31 121.4(12) . . ?
C34 C33 F33 119.9(11) . . ?
C34 C33 C32 120.9(12) . . ?
F33 C33 C32 119.0(13) . . ?
C33 C34 F34 121.4(11) . . ?
C33 C34 C35 121.5(12) . . ?
F34 C34 C35 117.1(12) . . ?
F35 C35 C34 121.8(12) . . ?
F35 C35 C36 121.2(10) . . ?
C34 C35 C36 116.9(12) . . ?
F36 C36 C31 121.5(11) . . ?
F36 C36 C35 116.0(11) . . ?
C31 C36 C35 122.4(11) . . ?

loop_
_geom_bond_atom_site_label_1
_geom_bond_atom_site_label_2
_geom_bond_distance
_geom_bond_site_symmetry_2
_geom_bond_publ_flag
Bi1 S3 2.557(3) . ?
Bi1 S1 2.563(3) . ?
Bi1 S2 2.625(2) . ?
Bi1 N1 2.696(7) . ?
N1 C1 1.313(14) . ?
N1 C5 1.331(14) . ?
C1 C2 1.369(17) . ?
C2 C3 1.38(2) . ?
C3 C4 1.38(2) . ?
C3 C6 1.519(17) . ?
C4 C5 1.331(16) . ?
S1 C11 1.750(11) . ?
C11 C16 1.379(13) . ?
C11 C12 1.403(15) . ?
F12 C12 1.344(12) . ?
C12 C13 1.333(18) . ?
F13 C13 1.356(15) . ?
C13 C14 1.382(15) . ?
C14 F14 1.360(15) . ?
C14 C15 1.363(16) . ?
F15 C15 1.344(12) . ?
C15 C16 1.364(15) . ?
F16 C16 1.349(11) . ?
S2 C21 1.758(10) . ?
C21 C26 1.386(15) . ?
C21 C22 1.387(15) . ?
F22 C22 1.339(12) . ?
C22 C23 1.385(15) . ?
C23 F23 1.324(13) . ?
C23 C24 1.379(18) . ?
F24 C24 1.345(9) . ?
C24 C25 1.378(17) . ?
C25 F25 1.345(12) . ?
C25 C26 1.368(15) . ?
F26 C26 1.345(11) . ?
S3 C31 1.759(11) . ?
C31 C36 1.376(15) . ?
C31 C32 1.392(15) . ?
F32 C32 1.341(12) . ?
C32 C33 1.375(15) . ?
F33 C33 1.353(13) . ?
C33 C34 1.322(16) . ?
C34 F34 1.356(13) . ?
C34 C35 1.396(15) . ?
F35 C35 1.324(14) . ?
C35 C36 1.409(17) . ?
F36 C36 1.346(12) . ?
